data_4515179
loop_
_publ_author_name
'Kuriyama, Shogo'
'Nagata, Yuuya'
'Suginome, Michinori'

_publ_section_title
;
 Telechelic Helical Poly(quinoxaline-2,3-diyl)s Containing a Structurally
 Defined, Circularly Polarized Luminescent Terquinoxaline Core: Synthesis
 by Core-Initiated Bidirectional Living Polymerization
;
_journal_issue 4
_journal_name_full 'ACS Macro Letters'
_journal_page_first 479
_journal_paper_doi 10.1021/acsmacrolett.9b00165
_journal_volume 8
_journal_year 2019
_chemical_formula_sum 'C86 H78 Cl2 N6 O P2 Pd'
_chemical_formula_weight 1450.78
_space_group_crystal_system triclinic
_space_group_IT_number 2
_space_group_name_Hall '-P 1'
_space_group_name_H-M_alt 'P -1'
_symmetry_space_group_name_Hall '-P 1'
_symmetry_space_group_name_H-M 'P -1'
_atom_sites_solution_hydrogens geom
_audit_creation_method SHELXL-2017/1
_cell_angle_alpha 83.7616(13)
_cell_angle_beta 74.8828(15)
_cell_angle_gamma 76.0836(16)
_cell_formula_units_Z 2
_cell_length_a 12.5902(6)
_cell_length_b 15.6843(6)
_cell_length_c 19.3156(8)
_cell_measurement_reflns_used 43967
_cell_measurement_temperature 93(2)
_cell_measurement_theta_max 27.585
_cell_measurement_theta_min 3
_cell_volume 3569.8(3)
_computing_structure_refinement 'SHELXL-2017/1 (Sheldrick, 2017)'
_diffrn_ambient_temperature 93(2)
_diffrn_measured_fraction_theta_full 0.998
_diffrn_measured_fraction_theta_max 0.998
_diffrn_measurement_device_type 'Rigaku R-AXIS RAPID'
_diffrn_radiation_type MoK\a
_diffrn_radiation_wavelength 0.71075
_diffrn_reflns_av_R_equivalents 0.0580
_diffrn_reflns_av_unetI/netI 0.0539
_diffrn_reflns_Laue_measured_fraction_full 0.998
_diffrn_reflns_Laue_measured_fraction_max 0.998
_diffrn_reflns_limit_h_max 16
_diffrn_reflns_limit_h_min -16
_diffrn_reflns_limit_k_max 20
_diffrn_reflns_limit_k_min -20
_diffrn_reflns_limit_l_max 25
_diffrn_reflns_limit_l_min -25
_diffrn_reflns_number 57673
_diffrn_reflns_point_group_measured_fraction_full 0.998
_diffrn_reflns_point_group_measured_fraction_max 0.998
_diffrn_reflns_theta_full 25.242
_diffrn_reflns_theta_max 27.485
_diffrn_reflns_theta_min 3.002
_exptl_absorpt_coefficient_mu 0.433
_exptl_absorpt_correction_type multi-scan
_exptl_absorpt_process_details
;
    Higashi, T. (1995). Program for Absorption Correction.
    Rigaku Corporation, Tokyo, Japan.
;
_exptl_crystal_colour orange
_exptl_crystal_density_diffrn 1.350
_exptl_crystal_description block
_exptl_crystal_F_000 1508
_exptl_crystal_size_max 0.500
_exptl_crystal_size_mid 0.200
_exptl_crystal_size_min 0.100
_exptl_transmission_factor_max 1.0000
_exptl_transmission_factor_min 0.8010
_refine_diff_density_max 1.021
_refine_diff_density_min -1.530
_refine_diff_density_rms 0.100
_refine_ls_extinction_method none
_refine_ls_goodness_of_fit_ref 1.068
_refine_ls_hydrogen_treatment constr
_refine_ls_matrix_type full
_refine_ls_number_parameters 893
_refine_ls_number_reflns 16337
_refine_ls_number_restraints 0
_refine_ls_restrained_S_all 1.068
_refine_ls_R_factor_all 0.0603
_refine_ls_R_factor_gt 0.0457
_refine_ls_shift/su_max 0.001
_refine_ls_shift/su_mean 0.000
_refine_ls_structure_factor_coef Fsqd
_refine_ls_weighting_details 'w=1/[\s^2^(Fo^2^)+(0.0690P)^2^+3.2447P] where P=(Fo^2^+2Fc^2^)/3'
_refine_ls_weighting_scheme calc
_refine_ls_wR_factor_gt 0.1222
_refine_ls_wR_factor_ref 0.1350
_reflns_Friedel_coverage 0.000
_reflns_number_gt 13323
_reflns_number_total 16337
_reflns_threshold_expression 'I > 2\s(I)'
_cod_data_source_file 6a.cif
_cod_data_source_block ydkr
_cod_database_code 4515179
_shelx_shelxl_version_number 2017/1
_shelx_space_group_comment
;
The symmetry employed for this shelxl refinement is uniquely defined
by the following loop, which should always be used as a source of
symmetry information in preference to the above space-group names.
They are only intended as comments.
;
_shelx_estimated_absorpt_t_min 0.813
_shelx_estimated_absorpt_t_max 0.958

loop_
_space_group_symop_operation_xyz
'x, y, z'
'-x, -y, -z'

loop_
_atom_site_label
_atom_site_type_symbol
_atom_site_fract_x
_atom_site_fract_y
_atom_site_fract_z
_atom_site_U_iso_or_equiv
_atom_site_adp_type
_atom_site_occupancy
_atom_site_site_symmetry_order
_atom_site_calc_flag
_atom_site_refinement_flags_posn
_atom_site_refinement_flags_adp
N1 N 0.18762(19) 0.66025(15) 0.72843(12) 0.0183(5) Uani 1 1 d . .
C1 C 0.2467(2) 0.72062(18) 0.71978(15) 0.0172(5) Uani 1 1 d . .
C2 C 0.2811(2) 0.74218(17) 0.78019(14) 0.0157(5) Uani 1 1 d . .
N2 N 0.26377(18) 0.69907(15) 0.84316(12) 0.0174(5) Uani 1 1 d . .
C3 C 0.2052(2) 0.63434(18) 0.85124(15) 0.0185(5) Uani 1 1 d . .
C4 C 0.1835(2) 0.58792(19) 0.91938(15) 0.0209(6) Uani 1 1 d . .
C5 C 0.1139(3) 0.5301(2) 0.92889(16) 0.0252(6) Uani 1 1 d . .
H1 H 0.096777 0.499113 0.973999 0.030 Uiso 1 1 calc R U
C6 C 0.0673(3) 0.5156(2) 0.87369(16) 0.0247(6) Uani 1 1 d . .
H2 H 0.018294 0.475953 0.883201 0.030 Uiso 1 1 calc R U
C7 C 0.0901(2) 0.55686(18) 0.80575(16) 0.0203(6) Uani 1 1 d . .
C8 C 0.1613(2) 0.61787(18) 0.79456(14) 0.0174(5) Uani 1 1 d . .
C9 C 0.2307(2) 0.60382(18) 0.97829(15) 0.0206(6) Uani 1 1 d . .
C10 C 0.3469(3) 0.5901(2) 0.96982(17) 0.0256(6) Uani 1 1 d . .
H3 H 0.396321 0.570311 0.925532 0.031 Uiso 1 1 calc R U
C11 C 0.3915(3) 0.6046(2) 1.02445(17) 0.0290(7) Uani 1 1 d . .
H4 H 0.470964 0.594421 1.017303 0.035 Uiso 1 1 calc R U
C12 C 0.3210(3) 0.6341(2) 1.09032(17) 0.0300(7) Uani 1 1 d . .
C13 C 0.2056(3) 0.6463(2) 1.09941(17) 0.0292(7) Uani 1 1 d . .
H5 H 0.156311 0.664885 1.144073 0.035 Uiso 1 1 calc R U
C14 C 0.1606(3) 0.6318(2) 1.04442(16) 0.0263(6) Uani 1 1 d . .
H6 H 0.081131 0.641031 1.051876 0.032 Uiso 1 1 calc R U
C15 C 0.3706(4) 0.6533(3) 1.1486(2) 0.0474(10) Uani 1 1 d . .
H7 H 0.401926 0.705773 1.134126 0.071 Uiso 1 1 calc R U
H8 H 0.430593 0.603042 1.156318 0.071 Uiso 1 1 calc R U
H9 H 0.311481 0.663469 1.193232 0.071 Uiso 1 1 calc R U
C16 C 0.0422(2) 0.53518(19) 0.74888(16) 0.0209(6) Uani 1 1 d . .
C17 C 0.0253(2) 0.4504(2) 0.74852(17) 0.0253(6) Uani 1 1 d . .
H10 H 0.048971 0.406784 0.782842 0.030 Uiso 1 1 calc R U
C18 C -0.0250(3) 0.4285(2) 0.69954(17) 0.0263(6) Uani 1 1 d . .
H11 H -0.037044 0.370648 0.701741 0.032 Uiso 1 1 calc R U
C19 C -0.0587(2) 0.4893(2) 0.64688(17) 0.0258(6) Uani 1 1 d . .
C20 C -0.0396(3) 0.5730(2) 0.64594(17) 0.0259(6) Uani 1 1 d . .
H12 H -0.060350 0.615560 0.610141 0.031 Uiso 1 1 calc R U
C21 C 0.0090(2) 0.5961(2) 0.69602(16) 0.0242(6) Uani 1 1 d . .
H13 H 0.019758 0.654316 0.694226 0.029 Uiso 1 1 calc R U
N3 N 0.40483(18) 0.83246(15) 0.71347(12) 0.0174(5) Uani 1 1 d . .
C22 C -0.1162(3) 0.4657(2) 0.59493(19) 0.0339(7) Uani 1 1 d . .
H14 H -0.197357 0.491204 0.609448 0.051 Uiso 1 1 calc R U
H15 H -0.103774 0.401549 0.594835 0.051 Uiso 1 1 calc R U
H16 H -0.085119 0.488858 0.546623 0.051 Uiso 1 1 calc R U
C23 C 0.3341(2) 0.81789(18) 0.77547(14) 0.0170(5) Uani 1 1 d . .
C24 C 0.3064(2) 0.87551(18) 0.83299(15) 0.0179(5) Uani 1 1 d . .
N4 N 0.34067(19) 0.94975(15) 0.82410(12) 0.0182(5) Uani 1 1 d . .
C25 C 0.4083(2) 0.96832(18) 0.75936(15) 0.0190(5) Uani 1 1 d . .
C26 C 0.4386(2) 1.05154(19) 0.74661(16) 0.0219(6) Uani 1 1 d . .
C27 C 0.5029(2) 1.0696(2) 0.67929(17) 0.0250(6) Uani 1 1 d . .
H17 H 0.518348 1.126547 0.667893 0.030 Uiso 1 1 calc R U
C28 C 0.5461(2) 1.0058(2) 0.62707(16) 0.0237(6) Uani 1 1 d . .
H18 H 0.592477 1.020382 0.582150 0.028 Uiso 1 1 calc R U
C29 C 0.5237(2) 0.92382(19) 0.63878(15) 0.0197(6) Uani 1 1 d . .
C30 C 0.4462(2) 0.90679(18) 0.70460(15) 0.0187(5) Uani 1 1 d . .
C31 C 0.4035(2) 1.1156(2) 0.80447(16) 0.0241(6) Uani 1 1 d . .
C32 C 0.3458(3) 1.2013(2) 0.79372(18) 0.0324(7) Uani 1 1 d . .
H19 H 0.326780 1.219493 0.749115 0.039 Uiso 1 1 calc R U
C33 C 0.3156(3) 1.2609(2) 0.84767(19) 0.0377(8) Uani 1 1 d . .
H20 H 0.274888 1.318977 0.839621 0.045 Uiso 1 1 calc R U
C34 C 0.3439(3) 1.2370(2) 0.91313(18) 0.0335(7) Uani 1 1 d . .
C35 C 0.4026(3) 1.1516(2) 0.92329(19) 0.0323(7) Uani 1 1 d . .
H21 H 0.423535 1.133852 0.967374 0.039 Uiso 1 1 calc R U
C36 C 0.4311(2) 1.0914(2) 0.87012(17) 0.0274(7) Uani 1 1 d . .
H22 H 0.470123 1.032902 0.878700 0.033 Uiso 1 1 calc R U
C37 C 0.3106(4) 1.3014(3) 0.9720(2) 0.0458(10) Uani 1 1 d . .
H23 H 0.250584 1.284759 1.010897 0.069 Uiso 1 1 calc R U
H24 H 0.283393 1.360727 0.952594 0.069 Uiso 1 1 calc R U
H25 H 0.376208 1.300581 0.990600 0.069 Uiso 1 1 calc R U
C38 C 0.5840(2) 0.85517(19) 0.58641(15) 0.0205(6) Uani 1 1 d . .
C39 C 0.6374(2) 0.77249(19) 0.61009(16) 0.0231(6) Uani 1 1 d . .
H26 H 0.625886 0.757628 0.660099 0.028 Uiso 1 1 calc R U
C40 C 0.7070(2) 0.7121(2) 0.56128(18) 0.0259(6) Uani 1 1 d . .
H27 H 0.743261 0.656567 0.578525 0.031 Uiso 1 1 calc R U
C41 C 0.7251(2) 0.7309(2) 0.48714(17) 0.0277(7) Uani 1 1 d . .
C42 C 0.6702(3) 0.8124(2) 0.46421(17) 0.0269(6) Uani 1 1 d . .
H28 H 0.680203 0.826649 0.414197 0.032 Uiso 1 1 calc R U
C43 C 0.6008(2) 0.8737(2) 0.51275(15) 0.0222(6) Uani 1 1 d . .
H29 H 0.564405 0.929076 0.495380 0.027 Uiso 1 1 calc R U
C44 C 0.8010(3) 0.6650(3) 0.4341(2) 0.0399(8) Uani 1 1 d . .
H30 H 0.812962 0.693191 0.385660 0.060 Uiso 1 1 calc R U
H31 H 0.765718 0.615404 0.435379 0.060 Uiso 1 1 calc R U
H32 H 0.873762 0.643729 0.446637 0.060 Uiso 1 1 calc R U
N5 N 0.12655(19) 0.86700(15) 0.91572(12) 0.0175(5) Uani 1 1 d . .
C45 C 0.2344(2) 0.86179(18) 0.90682(15) 0.0178(5) Uani 1 1 d . .
C46 C 0.2806(2) 0.85101(19) 0.96836(15) 0.0195(6) Uani 1 1 d . .
N6 N 0.2212(2) 0.85145(16) 1.03388(13) 0.0217(5) Uani 1 1 d . .
C47 C 0.1069(2) 0.86351(19) 1.04454(15) 0.0202(6) Uani 1 1 d . .
C48 C 0.0370(2) 0.87068(18) 1.11616(15) 0.0212(6) Uani 1 1 d . .
C49 C -0.0782(3) 0.8879(2) 1.12270(16) 0.0246(6) Uani 1 1 d . .
H33 H -0.127622 0.899234 1.168754 0.029 Uiso 1 1 calc R U
C50 C -0.1245(2) 0.8893(2) 1.06426(16) 0.0257(6) Uani 1 1 d . .
H34 H -0.204174 0.900564 1.072134 0.031 Uiso 1 1 calc R U
C51 C -0.0587(2) 0.87495(19) 0.99543(15) 0.0208(6) Uani 1 1 d . .
C52 C 0.0601(2) 0.86737(18) 0.98440(15) 0.0196(5) Uani 1 1 d . .
C53 C 0.0819(3) 0.85525(19) 1.18174(15) 0.0235(6) Uani 1 1 d . .
C54 C 0.1803(3) 0.8787(2) 1.18554(16) 0.0274(6) Uani 1 1 d . .
H35 H 0.220594 0.907924 1.145217 0.033 Uiso 1 1 calc R U
C55 C 0.2205(3) 0.8598(2) 1.24762(17) 0.0323(7) Uani 1 1 d . .
H36 H 0.287867 0.876375 1.248646 0.039 Uiso 1 1 calc R U
C56 C 0.1642(3) 0.8175(2) 1.30788(17) 0.0321(7) Uani 1 1 d . .
C57 C 0.0637(3) 0.7978(2) 1.30521(16) 0.0321(7) Uani 1 1 d . .
H37 H 0.021039 0.772016 1.346675 0.039 Uiso 1 1 calc R U
C58 C 0.0240(3) 0.8148(2) 1.24326(16) 0.0279(7) Uani 1 1 d . .
H38 H -0.043803 0.798615 1.242714 0.033 Uiso 1 1 calc R U
C59 C 0.2102(4) 0.7926(3) 1.37386(19) 0.0457(10) Uani 1 1 d . .
H39 H 0.148584 0.805668 1.416944 0.069 Uiso 1 1 calc R U
H40 H 0.266914 0.826256 1.372723 0.069 Uiso 1 1 calc R U
H41 H 0.244971 0.729560 1.374730 0.069 Uiso 1 1 calc R U
C60 C -0.1088(2) 0.86574(19) 0.93579(15) 0.0214(6) Uani 1 1 d . .
C61 C -0.2055(3) 0.9252(2) 0.92492(18) 0.0280(7) Uani 1 1 d . .
H42 H -0.239617 0.972818 0.955549 0.034 Uiso 1 1 calc R U
C62 C -0.2529(3) 0.9150(2) 0.86907(19) 0.0332(7) Uani 1 1 d . .
H43 H -0.317922 0.956897 0.861866 0.040 Uiso 1 1 calc R U
C63 C -0.2076(3) 0.8460(2) 0.82442(17) 0.0305(7) Uani 1 1 d . .
C64 C -0.1146(3) 0.7843(2) 0.83787(17) 0.0292(7) Uani 1 1 d . .
H44 H -0.083986 0.734620 0.809142 0.035 Uiso 1 1 calc R U
C65 C -0.0654(2) 0.7937(2) 0.89212(16) 0.0251(6) Uani 1 1 d . .
H45 H -0.001503 0.750702 0.899751 0.030 Uiso 1 1 calc R U
C66 C -0.2539(3) 0.8394(3) 0.7609(2) 0.0433(9) Uani 1 1 d . .
H46 H -0.217537 0.872744 0.719378 0.065 Uiso 1 1 calc R U
H47 H -0.335507 0.863550 0.772726 0.065 Uiso 1 1 calc R U
H48 H -0.238700 0.777552 0.749555 0.065 Uiso 1 1 calc R U
Cl1 Cl 0.42575(6) 0.83624(6) 0.95586(4) 0.02927(17) Uani 1 1 d . .
Pd1 Pd 0.28862(2) 0.77907(2) 0.62267(2) 0.01614(7) Uani 1 1 d . .
Cl2 Cl 0.33326(6) 0.84764(5) 0.50526(4) 0.02354(15) Uani 1 1 d . .
P1 P 0.37200(6) 0.64450(5) 0.57226(4) 0.01826(15) Uani 1 1 d . .
C67 C 0.2680(3) 0.6194(2) 0.53218(17) 0.0262(6) Uani 1 1 d . .
H49 H 0.298178 0.562511 0.509959 0.039 Uiso 1 1 calc R U
H50 H 0.250914 0.665364 0.495540 0.039 Uiso 1 1 calc R U
H51 H 0.198913 0.616886 0.569454 0.039 Uiso 1 1 calc R U
C68 C 0.4938(3) 0.6414(2) 0.49672(16) 0.0252(6) Uani 1 1 d . .
H52 H 0.557603 0.649544 0.513475 0.038 Uiso 1 1 calc R U
H53 H 0.475819 0.688634 0.461172 0.038 Uiso 1 1 calc R U
H54 H 0.513652 0.584496 0.474720 0.038 Uiso 1 1 calc R U
C69 C 0.4121(2) 0.54447(19) 0.62565(15) 0.0210(6) Uani 1 1 d . .
C70 C 0.3369(2) 0.4907(2) 0.65462(15) 0.0236(6) Uani 1 1 d . .
H55 H 0.262709 0.506454 0.647444 0.028 Uiso 1 1 calc R U
C71 C 0.3699(3) 0.4140(2) 0.69405(17) 0.0282(7) Uani 1 1 d . .
H56 H 0.317918 0.377649 0.713944 0.034 Uiso 1 1 calc R U
C72 C 0.4774(3) 0.3902(2) 0.70458(18) 0.0313(7) Uani 1 1 d . .
H57 H 0.499493 0.337273 0.731280 0.038 Uiso 1 1 calc R U
C73 C 0.5531(3) 0.4433(2) 0.67621(18) 0.0328(7) Uani 1 1 d . .
H58 H 0.627251 0.427174 0.683532 0.039 Uiso 1 1 calc R U
C74 C 0.5205(3) 0.5201(2) 0.63714(17) 0.0288(7) Uani 1 1 d . .
H59 H 0.572460 0.556653 0.617920 0.035 Uiso 1 1 calc R U
P2 P 0.15132(6) 0.90553(5) 0.65542(4) 0.01909(15) Uani 1 1 d . .
C75 C 0.1967(3) 1.0075(2) 0.62480(18) 0.0283(7) Uani 1 1 d . .
H60 H 0.232412 1.006162 0.573263 0.042 Uiso 1 1 calc R U
H61 H 0.250939 1.014402 0.650934 0.042 Uiso 1 1 calc R U
H62 H 0.131166 1.057059 0.633679 0.042 Uiso 1 1 calc R U
C76 C 0.0742(3) 0.9265(2) 0.74806(16) 0.0282(7) Uani 1 1 d . .
H63 H 0.008451 0.975136 0.748798 0.042 Uiso 1 1 calc R U
H64 H 0.123615 0.942062 0.774038 0.042 Uiso 1 1 calc R U
H65 H 0.049156 0.873552 0.771172 0.042 Uiso 1 1 calc R U
C77 C 0.0399(2) 0.90390(19) 0.61206(15) 0.0214(6) Uani 1 1 d . .
C78 C 0.0326(3) 0.8247(2) 0.59027(18) 0.0281(7) Uani 1 1 d . .
H66 H 0.087214 0.772901 0.596679 0.034 Uiso 1 1 calc R U
C79 C -0.0535(3) 0.8200(2) 0.55915(19) 0.0328(7) Uani 1 1 d . .
H67 H -0.057416 0.765254 0.544312 0.039 Uiso 1 1 calc R U
C80 C -0.1333(3) 0.8948(2) 0.54985(18) 0.0313(7) Uani 1 1 d . .
H68 H -0.192732 0.891740 0.529071 0.038 Uiso 1 1 calc R U
C81 C -0.1264(3) 0.9741(2) 0.5708(2) 0.0373(8) Uani 1 1 d . .
H69 H -0.180435 1.025882 0.563436 0.045 Uiso 1 1 calc R U
C82 C -0.0410(3) 0.9787(2) 0.60251(19) 0.0326(7) Uani 1 1 d . .
H70 H -0.037948 1.033476 0.617778 0.039 Uiso 1 1 calc R U
O1 O 0.3346(2) 0.41406(19) 0.26419(14) 0.0448(6) Uani 1 1 d . .
C83 C 0.4496(3) 0.3786(2) 0.23112(19) 0.0353(8) Uani 1 1 d . .
H71 H 0.487912 0.342127 0.266461 0.042 Uiso 1 1 calc R U
H72 H 0.489441 0.426390 0.211026 0.042 Uiso 1 1 calc R U
C84 C 0.4491(3) 0.3241(2) 0.1730(2) 0.0364(8) Uani 1 1 d . .
H73 H 0.435273 0.265545 0.192175 0.044 Uiso 1 1 calc R U
H74 H 0.520960 0.316589 0.135676 0.044 Uiso 1 1 calc R U
C85 C 0.2759(3) 0.4294(3) 0.2086(2) 0.0441(9) Uani 1 1 d . .
H75 H 0.257702 0.493112 0.195534 0.053 Uiso 1 1 calc R U
H76 H 0.204430 0.409100 0.225391 0.053 Uiso 1 1 calc R U
C86 C 0.3504(3) 0.3795(3) 0.1438(2) 0.0426(9) Uani 1 1 d . .
H77 H 0.376693 0.420232 0.103633 0.051 Uiso 1 1 calc R U
H78 H 0.310124 0.341694 0.127316 0.051 Uiso 1 1 calc R U

loop_
_atom_site_aniso_label
_atom_site_aniso_U_11
_atom_site_aniso_U_22
_atom_site_aniso_U_33
_atom_site_aniso_U_23
_atom_site_aniso_U_13
_atom_site_aniso_U_12
N1 0.0165(11) 0.0198(11) 0.0184(11) -0.0005(9) -0.0031(9) -0.0053(9)
C1 0.0145(12) 0.0169(13) 0.0203(13) -0.0012(11) -0.0042(10) -0.0039(10)
C2 0.0143(12) 0.0176(13) 0.0140(12) 0.0004(10) -0.0040(10) -0.0014(10)
N2 0.0157(10) 0.0172(11) 0.0196(11) -0.0018(9) -0.0051(9) -0.0031(9)
C3 0.0157(12) 0.0207(13) 0.0188(13) -0.0009(11) -0.0037(10) -0.0040(10)
C4 0.0201(13) 0.0236(14) 0.0193(13) 0.0007(11) -0.0045(11) -0.0062(11)
C5 0.0249(14) 0.0280(15) 0.0221(14) 0.0061(13) -0.0049(12) -0.0091(12)
C6 0.0249(14) 0.0251(15) 0.0267(15) 0.0027(12) -0.0054(12) -0.0130(12)
C7 0.0186(13) 0.0180(13) 0.0245(14) -0.0010(11) -0.0044(11) -0.0056(11)
C8 0.0159(12) 0.0178(13) 0.0181(13) -0.0012(11) -0.0027(10) -0.0045(10)
C9 0.0272(14) 0.0153(13) 0.0201(14) 0.0037(11) -0.0073(11) -0.0066(11)
C10 0.0256(15) 0.0276(15) 0.0235(15) -0.0006(12) -0.0074(12) -0.0045(12)
C11 0.0274(15) 0.0322(17) 0.0304(16) 0.0016(14) -0.0145(13) -0.0056(13)
C12 0.0397(18) 0.0275(16) 0.0263(16) -0.0003(13) -0.0162(14) -0.0058(14)
C13 0.0368(17) 0.0271(16) 0.0222(15) -0.0038(13) -0.0050(13) -0.0052(13)
C14 0.0272(15) 0.0262(15) 0.0244(15) 0.0027(13) -0.0051(12) -0.0069(12)
C15 0.056(2) 0.052(2) 0.042(2) -0.0077(18) -0.0294(19) -0.0050(19)
C16 0.0171(13) 0.0217(14) 0.0255(14) -0.0012(12) -0.0044(11) -0.0081(11)
C17 0.0238(14) 0.0243(15) 0.0275(15) 0.0009(13) -0.0044(12) -0.0077(12)
C18 0.0258(15) 0.0220(14) 0.0329(17) -0.0067(13) -0.0051(13) -0.0083(12)
C19 0.0210(14) 0.0294(16) 0.0290(16) -0.0066(13) -0.0051(12) -0.0083(12)
C20 0.0256(15) 0.0277(15) 0.0269(15) 0.0006(13) -0.0088(12) -0.0090(12)
C21 0.0225(14) 0.0248(15) 0.0282(15) -0.0010(13) -0.0075(12) -0.0096(12)
N3 0.0146(10) 0.0223(12) 0.0174(11) 0.0009(9) -0.0065(9) -0.0061(9)
C22 0.0355(18) 0.0329(17) 0.0399(19) -0.0087(15) -0.0149(15) -0.0111(14)
C23 0.0149(12) 0.0195(13) 0.0179(13) 0.0012(11) -0.0075(10) -0.0036(10)
C24 0.0144(12) 0.0230(14) 0.0189(13) 0.0003(11) -0.0079(10) -0.0055(10)
N4 0.0166(11) 0.0221(12) 0.0178(11) -0.0005(10) -0.0055(9) -0.0065(9)
C25 0.0163(12) 0.0205(13) 0.0218(14) -0.0005(11) -0.0067(11) -0.0050(10)
C26 0.0185(13) 0.0253(15) 0.0236(14) -0.0007(12) -0.0064(11) -0.0068(11)
C27 0.0226(14) 0.0233(15) 0.0290(16) 0.0004(13) -0.0033(12) -0.0089(12)
C28 0.0220(14) 0.0274(15) 0.0217(14) 0.0033(12) -0.0035(11) -0.0092(12)
C29 0.0146(12) 0.0250(14) 0.0204(13) -0.0004(12) -0.0047(10) -0.0058(11)
C30 0.0149(12) 0.0211(13) 0.0222(14) -0.0003(11) -0.0087(10) -0.0039(10)
C31 0.0207(14) 0.0267(15) 0.0269(15) -0.0040(13) -0.0012(12) -0.0129(12)
C32 0.050(2) 0.0198(15) 0.0264(16) 0.0011(13) -0.0039(15) -0.0118(14)
C33 0.053(2) 0.0228(16) 0.0333(18) -0.0011(14) -0.0005(16) -0.0113(15)
C34 0.0361(18) 0.0355(18) 0.0314(17) -0.0096(15) 0.0011(14) -0.0195(15)
C35 0.0249(15) 0.0420(19) 0.0358(18) -0.0072(15) -0.0099(13) -0.0132(14)
C36 0.0204(14) 0.0343(17) 0.0316(16) -0.0060(14) -0.0086(12) -0.0097(12)
C37 0.058(2) 0.046(2) 0.036(2) -0.0192(18) -0.0018(18) -0.0196(19)
C38 0.0138(12) 0.0246(14) 0.0242(14) -0.0006(12) -0.0040(11) -0.0075(11)
C39 0.0208(13) 0.0259(15) 0.0243(15) 0.0022(12) -0.0073(11) -0.0079(11)
C40 0.0184(13) 0.0225(14) 0.0376(17) -0.0027(13) -0.0082(12) -0.0043(11)
C41 0.0178(13) 0.0347(17) 0.0324(17) -0.0116(14) -0.0023(12) -0.0093(12)
C42 0.0239(14) 0.0375(17) 0.0218(14) -0.0053(13) -0.0027(12) -0.0132(13)
C43 0.0172(13) 0.0286(15) 0.0218(14) 0.0006(12) -0.0049(11) -0.0075(11)
C44 0.0317(18) 0.045(2) 0.039(2) -0.0167(17) 0.0006(15) -0.0051(16)
N5 0.0174(11) 0.0188(11) 0.0174(11) -0.0018(9) -0.0051(9) -0.0051(9)
C45 0.0172(12) 0.0184(13) 0.0198(13) -0.0009(11) -0.0058(10) -0.0063(10)
C46 0.0185(13) 0.0229(14) 0.0199(13) -0.0013(11) -0.0078(11) -0.0060(11)
N6 0.0205(11) 0.0279(13) 0.0193(12) 0.0019(10) -0.0077(9) -0.0085(10)
C47 0.0194(13) 0.0220(14) 0.0217(14) -0.0005(11) -0.0077(11) -0.0066(11)
C48 0.0263(14) 0.0196(14) 0.0200(14) -0.0013(11) -0.0063(11) -0.0084(11)
C49 0.0267(15) 0.0271(15) 0.0198(14) -0.0033(12) -0.0016(12) -0.0093(12)
C50 0.0202(14) 0.0336(16) 0.0244(15) -0.0032(13) -0.0046(12) -0.0078(12)
C51 0.0177(13) 0.0228(14) 0.0230(14) -0.0007(12) -0.0052(11) -0.0067(11)
C52 0.0192(13) 0.0211(13) 0.0191(13) 0.0005(11) -0.0044(11) -0.0067(11)
C53 0.0310(15) 0.0231(14) 0.0175(13) -0.0031(12) -0.0066(12) -0.0062(12)
C54 0.0329(16) 0.0329(17) 0.0193(14) -0.0012(13) -0.0094(12) -0.0097(13)
C55 0.0367(18) 0.0367(18) 0.0266(16) -0.0070(14) -0.0134(14) -0.0056(14)
C56 0.050(2) 0.0264(16) 0.0206(15) -0.0063(13) -0.0142(14) -0.0013(14)
C57 0.054(2) 0.0231(15) 0.0167(14) -0.0009(12) -0.0053(14) -0.0080(15)
C58 0.0391(17) 0.0283(16) 0.0179(14) -0.0019(12) -0.0053(13) -0.0123(14)
C59 0.067(3) 0.042(2) 0.0285(18) -0.0042(16) -0.0237(18) 0.0009(19)
C60 0.0179(13) 0.0272(15) 0.0203(14) 0.0011(12) -0.0043(11) -0.0087(11)
C61 0.0249(15) 0.0281(16) 0.0329(17) -0.0011(13) -0.0113(13) -0.0048(12)
C62 0.0274(16) 0.0324(17) 0.044(2) 0.0028(15) -0.0201(15) -0.0038(13)
C63 0.0287(16) 0.0420(19) 0.0279(16) 0.0001(14) -0.0121(13) -0.0162(14)
C64 0.0231(15) 0.0372(18) 0.0303(16) -0.0084(14) -0.0069(13) -0.0091(13)
C65 0.0181(13) 0.0301(16) 0.0272(15) -0.0036(13) -0.0049(12) -0.0054(12)
C66 0.045(2) 0.059(2) 0.038(2) 0.0034(18) -0.0252(17) -0.0219(19)
Cl1 0.0175(3) 0.0465(5) 0.0270(4) -0.0005(3) -0.0099(3) -0.0086(3)
Pd1 0.01601(11) 0.01796(11) 0.01612(11) 0.00073(8) -0.00600(8) -0.00532(8)
Cl2 0.0235(3) 0.0281(4) 0.0197(3) 0.0061(3) -0.0075(3) -0.0079(3)
P1 0.0201(3) 0.0196(3) 0.0166(3) -0.0011(3) -0.0054(3) -0.0062(3)
C67 0.0303(15) 0.0246(15) 0.0286(16) -0.0015(13) -0.0149(13) -0.0068(12)
C68 0.0296(15) 0.0260(15) 0.0194(14) -0.0033(12) -0.0008(12) -0.0099(12)
C69 0.0222(14) 0.0215(14) 0.0186(13) -0.0016(11) -0.0039(11) -0.0044(11)
C70 0.0234(14) 0.0262(15) 0.0205(14) -0.0024(12) -0.0032(11) -0.0057(12)
C71 0.0334(17) 0.0257(16) 0.0253(15) -0.0007(13) -0.0047(13) -0.0089(13)
C72 0.0384(18) 0.0248(16) 0.0298(16) 0.0025(13) -0.0133(14) -0.0018(13)
C73 0.0300(16) 0.0335(17) 0.0364(18) 0.0018(15) -0.0151(14) -0.0040(14)
C74 0.0254(15) 0.0332(17) 0.0291(16) 0.0023(14) -0.0095(13) -0.0074(13)
P2 0.0180(3) 0.0196(3) 0.0217(4) 0.0007(3) -0.0092(3) -0.0040(3)
C75 0.0260(15) 0.0243(15) 0.0393(18) 0.0001(14) -0.0159(13) -0.0068(12)
C76 0.0275(15) 0.0325(17) 0.0233(15) -0.0044(13) -0.0089(12) 0.0001(13)
C77 0.0186(13) 0.0258(15) 0.0210(14) 0.0015(12) -0.0075(11) -0.0056(11)
C78 0.0261(15) 0.0227(15) 0.0401(18) -0.0005(14) -0.0169(14) -0.0051(12)
C79 0.0293(16) 0.0363(18) 0.0401(19) -0.0036(15) -0.0163(14) -0.0119(14)
C80 0.0236(15) 0.0416(19) 0.0348(17) 0.0061(15) -0.0157(13) -0.0133(14)
C81 0.0271(16) 0.0362(18) 0.051(2) 0.0071(17) -0.0223(16) -0.0018(14)
C82 0.0274(16) 0.0281(16) 0.047(2) -0.0043(15) -0.0206(15) -0.0015(13)
O1 0.0309(13) 0.0615(18) 0.0369(14) -0.0100(13) -0.0073(11) 0.0014(12)
C83 0.0353(18) 0.0298(17) 0.0320(17) -0.0033(14) 0.0021(14) -0.0010(14)
C84 0.0309(17) 0.0380(19) 0.0401(19) -0.0032(16) -0.0061(15) -0.0096(15)
C85 0.0305(18) 0.058(2) 0.040(2) -0.0011(18) -0.0122(16) -0.0008(17)
C86 0.0364(19) 0.056(2) 0.0344(19) -0.0064(18) -0.0078(15) -0.0077(17)

loop_
_atom_type_symbol
_atom_type_description
_atom_type_scat_dispersion_real
_atom_type_scat_dispersion_imag
_atom_type_scat_source
C C 0.0033 0.0016 'International Tables Vol C Tables 4.2.6.8 and 6.1.1.4'
H H 0.0000 0.0000 'International Tables Vol C Tables 4.2.6.8 and 6.1.1.4'
N N 0.0061 0.0033 'International Tables Vol C Tables 4.2.6.8 and 6.1.1.4'
P P 0.1023 0.0942 'International Tables Vol C Tables 4.2.6.8 and 6.1.1.4'
Cl Cl 0.1484 0.1585 'International Tables Vol C Tables 4.2.6.8 and 6.1.1.4'
Pd Pd -0.9988 1.0072 'International Tables Vol C Tables 4.2.6.8 and 6.1.1.4'
O O 0.0106 0.0060 'International Tables Vol C Tables 4.2.6.8 and 6.1.1.4'

loop_
_geom_angle_atom_site_label_1
_geom_angle_atom_site_label_2
_geom_angle_atom_site_label_3
_geom_angle
C1 N1 C8 119.2(2)
N1 C1 C2 119.4(2)
N1 C1 Pd1 118.9(2)
C2 C1 Pd1 121.73(19)
N2 C2 C1 123.0(2)
N2 C2 C23 115.8(2)
C1 C2 C23 121.1(2)
C2 N2 C3 117.2(2)
N2 C3 C8 120.5(2)
N2 C3 C4 118.2(2)
C8 C3 C4 121.2(2)
C5 C4 C3 117.2(3)
C5 C4 C9 121.4(3)
C3 C4 C9 121.4(2)
C4 C5 C6 121.8(3)
C4 C5 H1 119.1
C6 C5 H1 119.1
C7 C6 C5 122.7(3)
C7 C6 H2 118.7
C5 C6 H2 118.7
C6 C7 C8 116.7(3)
C6 C7 C16 119.8(2)
C8 C7 C16 123.5(2)
N1 C8 C3 120.2(2)
N1 C8 C7 119.5(2)
C3 C8 C7 120.3(2)
C10 C9 C14 117.8(3)
C10 C9 C4 121.0(3)
C14 C9 C4 121.2(3)
C11 C10 C9 121.3(3)
C11 C10 H3 119.3
C9 C10 H3 119.3
C10 C11 C12 120.8(3)
C10 C11 H4 119.6
C12 C11 H4 119.6
C13 C12 C11 118.0(3)
C13 C12 C15 121.7(3)
C11 C12 C15 120.3(3)
C12 C13 C14 121.2(3)
C12 C13 H5 119.4
C14 C13 H5 119.4
C13 C14 C9 120.8(3)
C13 C14 H6 119.6
C9 C14 H6 119.6
C12 C15 H7 109.5
C12 C15 H8 109.5
H7 C15 H8 109.5
C12 C15 H9 109.5
H7 C15 H9 109.5
H8 C15 H9 109.5
C21 C16 C17 117.0(3)
C21 C16 C7 123.6(3)
C17 C16 C7 119.4(3)
C18 C17 C16 121.6(3)
C18 C17 H10 119.2
C16 C17 H10 119.2
C17 C18 C19 121.6(3)
C17 C18 H11 119.2
C19 C18 H11 119.2
C20 C19 C18 117.1(3)
C20 C19 C22 121.6(3)
C18 C19 C22 121.2(3)
C19 C20 C21 121.7(3)
C19 C20 H12 119.1
C21 C20 H12 119.1
C20 C21 C16 121.0(3)
C20 C21 H13 119.5
C16 C21 H13 119.5
C23 N3 C30 118.2(2)
C19 C22 H14 109.5
C19 C22 H15 109.5
H14 C22 H15 109.5
C19 C22 H16 109.5
H14 C22 H16 109.5
H15 C22 H16 109.5
N3 C23 C24 121.3(2)
N3 C23 C2 116.6(2)
C24 C23 C2 122.1(2)
N4 C24 C23 121.2(2)
N4 C24 C45 113.2(2)
C23 C24 C45 125.6(2)
C24 N4 C25 118.2(2)
N4 C25 C30 120.8(2)
N4 C25 C26 119.0(3)
C30 C25 C26 120.1(3)
C27 C26 C25 117.4(3)
C27 C26 C31 121.7(3)
C25 C26 C31 120.9(3)
C26 C27 C28 121.7(3)
C26 C27 H17 119.1
C28 C27 H17 119.1
C29 C28 C27 122.3(3)
C29 C28 H18 118.9
C27 C28 H18 118.9
C28 C29 C30 117.2(3)
C28 C29 C38 120.1(2)
C30 C29 C38 122.7(3)
N3 C30 C25 119.8(2)
N3 C30 C29 119.5(3)
C25 C30 C29 120.6(3)
C32 C31 C36 118.2(3)
C32 C31 C26 121.3(3)
C36 C31 C26 120.5(3)
C31 C32 C33 120.6(3)
C31 C32 H19 119.7
C33 C32 H19 119.7
C34 C33 C32 121.2(3)
C34 C33 H20 119.4
C32 C33 H20 119.4
C35 C34 C33 117.9(3)
C35 C34 C37 120.8(3)
C33 C34 C37 121.3(3)
C34 C35 C36 121.1(3)
C34 C35 H21 119.4
C36 C35 H21 119.4
C35 C36 C31 120.9(3)
C35 C36 H22 119.6
C31 C36 H22 119.6
C34 C37 H23 109.5
C34 C37 H24 109.5
H23 C37 H24 109.5
C34 C37 H25 109.5
H23 C37 H25 109.5
H24 C37 H25 109.5
C43 C38 C39 118.0(3)
C43 C38 C29 121.6(3)
C39 C38 C29 119.9(3)
C40 C39 C38 120.6(3)
C40 C39 H26 119.7
C38 C39 H26 119.7
C39 C40 C41 121.6(3)
C39 C40 H27 119.2
C41 C40 H27 119.2
C42 C41 C40 117.4(3)
C42 C41 C44 121.1(3)
C40 C41 C44 121.5(3)
C41 C42 C43 121.5(3)
C41 C42 H28 119.3
C43 C42 H28 119.3
C42 C43 C38 120.9(3)
C42 C43 H29 119.5
C38 C43 H29 119.5
C41 C44 H30 109.5
C41 C44 H31 109.5
H30 C44 H31 109.5
C41 C44 H32 109.5
H30 C44 H32 109.5
H31 C44 H32 109.5
C45 N5 C52 118.4(2)
N5 C45 C46 119.5(2)
N5 C45 C24 119.8(2)
C46 C45 C24 120.5(2)
N6 C46 C45 124.1(2)
N6 C46 Cl1 116.8(2)
C45 C46 Cl1 119.1(2)
C46 N6 C47 117.4(2)
N6 C47 C52 119.4(3)
N6 C47 C48 119.3(2)
C52 C47 C48 121.4(2)
C49 C48 C47 116.2(3)
C49 C48 C53 119.9(3)
C47 C48 C53 123.7(3)
C48 C49 C50 122.5(3)
C48 C49 H33 118.7
C50 C49 H33 118.7
C51 C50 C49 122.4(3)
C51 C50 H34 118.8
C49 C50 H34 118.8
C50 C51 C52 117.1(3)
C50 C51 C60 121.4(2)
C52 C51 C60 121.5(2)
N5 C52 C47 120.9(2)
N5 C52 C51 119.4(2)
C47 C52 C51 119.7(3)
C54 C53 C58 117.2(3)
C54 C53 C48 123.6(3)
C58 C53 C48 119.3(3)
C53 C54 C55 121.1(3)
C53 C54 H35 119.5
C55 C54 H35 119.5
C56 C55 C54 121.4(3)
C56 C55 H36 119.3
C54 C55 H36 119.3
C57 C56 C55 117.4(3)
C57 C56 C59 120.7(3)
C55 C56 C59 121.8(3)
C56 C57 C58 121.5(3)
C56 C57 H37 119.2
C58 C57 H37 119.2
C57 C58 C53 121.3(3)
C57 C58 H38 119.4
C53 C58 H38 119.4
C56 C59 H39 109.5
C56 C59 H40 109.5
H39 C59 H40 109.5
C56 C59 H41 109.5
H39 C59 H41 109.5
H40 C59 H41 109.5
C61 C60 C65 117.8(3)
C61 C60 C51 120.9(3)
C65 C60 C51 121.1(3)
C60 C61 C62 120.4(3)
C60 C61 H42 119.8
C62 C61 H42 119.8
C63 C62 C61 121.7(3)
C63 C62 H43 119.1
C61 C62 H43 119.1
C62 C63 C64 117.7(3)
C62 C63 C66 121.3(3)
C64 C63 C66 121.0(3)
C65 C64 C63 121.6(3)
C65 C64 H44 119.2
C63 C64 H44 119.2
C64 C65 C60 120.7(3)
C64 C65 H45 119.7
C60 C65 H45 119.7
C63 C66 H46 109.5
C63 C66 H47 109.5
H46 C66 H47 109.5
C63 C66 H48 109.5
H46 C66 H48 109.5
H47 C66 H48 109.5
C1 Pd1 P1 91.18(8)
C1 Pd1 P2 92.24(8)
P1 Pd1 P2 158.24(3)
C1 Pd1 Cl2 177.91(8)
P1 Pd1 Cl2 88.37(3)
P2 Pd1 Cl2 87.43(3)
C68 P1 C67 102.83(15)
C68 P1 C69 103.58(14)
C67 P1 C69 103.29(14)
C68 P1 Pd1 116.78(10)
C67 P1 Pd1 105.35(10)
C69 P1 Pd1 122.56(10)
P1 C67 H49 109.5
P1 C67 H50 109.5
H49 C67 H50 109.5
P1 C67 H51 109.5
H49 C67 H51 109.5
H50 C67 H51 109.5
P1 C68 H52 109.5
P1 C68 H53 109.5
H52 C68 H53 109.5
P1 C68 H54 109.5
H52 C68 H54 109.5
H53 C68 H54 109.5
C70 C69 C74 118.9(3)
C70 C69 P1 121.1(2)
C74 C69 P1 120.0(2)
C69 C70 C71 120.1(3)
C69 C70 H55 119.9
C71 C70 H55 119.9
C72 C71 C70 120.6(3)
C72 C71 H56 119.7
C70 C71 H56 119.7
C71 C72 C73 119.9(3)
C71 C72 H57 120.0
C73 C72 H57 120.0
C74 C73 C72 119.7(3)
C74 C73 H58 120.1
C72 C73 H58 120.1
C73 C74 C69 120.8(3)
C73 C74 H59 119.6
C69 C74 H59 119.6
C75 P2 C77 106.59(14)
C75 P2 C76 102.38(16)
C77 P2 C76 102.70(14)
C75 P2 Pd1 114.76(11)
C77 P2 Pd1 105.82(10)
C76 P2 Pd1 123.04(11)
P2 C75 H60 109.5
P2 C75 H61 109.5
H60 C75 H61 109.5
P2 C75 H62 109.5
H60 C75 H62 109.5
H61 C75 H62 109.5
P2 C76 H63 109.5
P2 C76 H64 109.5
H63 C76 H64 109.5
P2 C76 H65 109.5
H63 C76 H65 109.5
H64 C76 H65 109.5
C78 C77 C82 118.6(3)
C78 C77 P2 119.0(2)
C82 C77 P2 122.3(2)
C77 C78 C79 120.9(3)
C77 C78 H66 119.5
C79 C78 H66 119.5
C80 C79 C78 119.9(3)
C80 C79 H67 120.1
C78 C79 H67 120.1
C81 C80 C79 119.8(3)
C81 C80 H68 120.1
C79 C80 H68 120.1
C80 C81 C82 120.4(3)
C80 C81 H69 119.8
C82 C81 H69 119.8
C77 C82 C81 120.4(3)
C77 C82 H70 119.8
C81 C82 H70 119.8
C83 O1 C85 106.3(3)
O1 C83 C84 106.2(3)
O1 C83 H71 110.5
C84 C83 H71 110.5
O1 C83 H72 110.5
C84 C83 H72 110.5
H71 C83 H72 108.7
C83 C84 C86 101.7(3)
C83 C84 H73 111.4
C86 C84 H73 111.4
C83 C84 H74 111.4
C86 C84 H74 111.4
H73 C84 H74 109.3
O1 C85 C86 108.7(3)
O1 C85 H75 110.0
C86 C85 H75 110.0
O1 C85 H76 110.0
C86 C85 H76 110.0
H75 C85 H76 108.3
C85 C86 C84 102.6(3)
C85 C86 H77 111.2
C84 C86 H77 111.2
C85 C86 H78 111.2
C84 C86 H78 111.2
H77 C86 H78 109.2

loop_
_geom_bond_atom_site_label_1
_geom_bond_atom_site_label_2
_geom_bond_distance
N1 C1 1.310(3)
N1 C8 1.373(4)
C1 C2 1.444(4)
C1 Pd1 1.995(3)
C2 N2 1.318(3)
C2 C23 1.479(4)
N2 C3 1.366(3)
C3 C8 1.420(4)
C3 C4 1.427(4)
C4 C5 1.372(4)
C4 C9 1.483(4)
C5 C6 1.406(4)
C5 H1 0.9500
C6 C7 1.390(4)
C6 H2 0.9500
C7 C8 1.425(4)
C7 C16 1.487(4)
C9 C10 1.394(4)
C9 C14 1.397(4)
C10 C11 1.379(4)
C10 H3 0.9500
C11 C12 1.401(5)
C11 H4 0.9500
C12 C13 1.385(5)
C12 C15 1.510(5)
C13 C14 1.389(4)
C13 H5 0.9500
C14 H6 0.9500
C15 H7 0.9800
C15 H8 0.9800
C15 H9 0.9800
C16 C21 1.396(4)
C16 C17 1.398(4)
C17 C18 1.379(4)
C17 H10 0.9500
C18 C19 1.394(4)
C18 H11 0.9500
C19 C20 1.387(4)
C19 C22 1.503(4)
C20 C21 1.391(4)
C20 H12 0.9500
C21 H13 0.9500
N3 C23 1.327(3)
N3 C30 1.365(3)
C22 H14 0.9800
C22 H15 0.9800
C22 H16 0.9800
C23 C24 1.427(4)
C24 N4 1.316(3)
C24 C45 1.502(4)
N4 C25 1.363(4)
C25 C30 1.419(4)
C25 C26 1.425(4)
C26 C27 1.381(4)
C26 C31 1.492(4)
C27 C28 1.409(4)
C27 H17 0.9500
C28 C29 1.365(4)
C28 H18 0.9500
C29 C30 1.430(4)
C29 C38 1.484(4)
C31 C32 1.388(4)
C31 C36 1.392(4)
C32 C33 1.392(5)
C32 H19 0.9500
C33 C34 1.391(5)
C33 H20 0.9500
C34 C35 1.386(5)
C34 C37 1.512(5)
C35 C36 1.389(5)
C35 H21 0.9500
C36 H22 0.9500
C37 H23 0.9800
C37 H24 0.9800
C37 H25 0.9800
C38 C43 1.392(4)
C38 C39 1.398(4)
C39 C40 1.385(4)
C39 H26 0.9500
C40 C41 1.400(5)
C40 H27 0.9500
C41 C42 1.386(5)
C41 C44 1.508(4)
C42 C43 1.390(4)
C42 H28 0.9500
C43 H29 0.9500
C44 H30 0.9800
C44 H31 0.9800
C44 H32 0.9800
N5 C45 1.307(3)
N5 C52 1.371(3)
C45 C46 1.432(4)
C46 N6 1.291(4)
C46 Cl1 1.740(3)
N6 C47 1.368(4)
C47 C52 1.423(4)
C47 C48 1.432(4)
C48 C49 1.384(4)
C48 C53 1.491(4)
C49 C50 1.395(4)
C49 H33 0.9500
C50 C51 1.380(4)
C50 H34 0.9500
C51 C52 1.432(4)
C51 C60 1.484(4)
C53 C54 1.395(4)
C53 C58 1.398(4)
C54 C55 1.396(4)
C54 H35 0.9500
C55 C56 1.388(5)
C55 H36 0.9500
C56 C57 1.388(5)
C56 C59 1.510(4)
C57 C58 1.390(4)
C57 H37 0.9500
C58 H38 0.9500
C59 H39 0.9800
C59 H40 0.9800
C59 H41 0.9800
C60 C61 1.393(4)
C60 C65 1.399(4)
C61 C62 1.401(4)
C61 H42 0.9500
C62 C63 1.375(5)
C62 H43 0.9500
C63 C64 1.391(5)
C63 C66 1.511(4)
C64 C65 1.385(4)
C64 H44 0.9500
C65 H45 0.9500
C66 H46 0.9800
C66 H47 0.9800
C66 H48 0.9800
Pd1 P1 2.3136(7)
Pd1 P2 2.3186(7)
Pd1 Cl2 2.3899(7)
P1 C68 1.815(3)
P1 C67 1.820(3)
P1 C69 1.822(3)
C67 H49 0.9800
C67 H50 0.9800
C67 H51 0.9800
C68 H52 0.9800
C68 H53 0.9800
C68 H54 0.9800
C69 C70 1.387(4)
C69 C74 1.395(4)
C70 C71 1.388(4)
C70 H55 0.9500
C71 C72 1.376(5)
C71 H56 0.9500
C72 C73 1.384(5)
C72 H57 0.9500
C73 C74 1.384(4)
C73 H58 0.9500
C74 H59 0.9500
P2 C75 1.814(3)
P2 C77 1.818(3)
P2 C76 1.822(3)
C75 H60 0.9800
C75 H61 0.9800
C75 H62 0.9800
C76 H63 0.9800
C76 H64 0.9800
C76 H65 0.9800
C77 C78 1.385(4)
C77 C82 1.387(4)
C78 C79 1.389(4)
C78 H66 0.9500
C79 C80 1.378(5)
C79 H67 0.9500
C80 C81 1.376(5)
C80 H68 0.9500
C81 C82 1.389(5)
C81 H69 0.9500
C82 H70 0.9500
O1 C83 1.422(4)
O1 C85 1.424(4)
C83 C84 1.484(5)
C83 H71 0.9900
C83 H72 0.9900
C84 C86 1.535(5)
C84 H73 0.9900
C84 H74 0.9900
C85 C86 1.519(5)
C85 H75 0.9900
C85 H76 0.9900
C86 H77 0.9900
C86 H78 0.9900

loop_
_geom_torsion_atom_site_label_1
_geom_torsion_atom_site_label_2
_geom_torsion_atom_site_label_3
_geom_torsion_atom_site_label_4
_geom_torsion
C8 N1 C1 C2 -1.0(4)
C8 N1 C1 Pd1 178.08(19)
N1 C1 C2 N2 5.5(4)
Pd1 C1 C2 N2 -173.5(2)
N1 C1 C2 C23 -171.6(2)
Pd1 C1 C2 C23 9.4(3)
C1 C2 N2 C3 -3.4(4)
C23 C2 N2 C3 173.8(2)
C2 N2 C3 C8 -2.7(4)
C2 N2 C3 C4 -178.8(2)
N2 C3 C4 C5 172.9(3)
C8 C3 C4 C5 -3.2(4)
N2 C3 C4 C9 -5.0(4)
C8 C3 C4 C9 179.0(3)
C3 C4 C5 C6 1.2(4)
C9 C4 C5 C6 179.0(3)
C4 C5 C6 C7 1.4(5)
C5 C6 C7 C8 -1.9(4)
C5 C6 C7 C16 177.1(3)
C1 N1 C8 C3 -5.0(4)
C1 N1 C8 C7 175.4(2)
N2 C3 C8 N1 7.1(4)
C4 C3 C8 N1 -176.9(2)
N2 C3 C8 C7 -173.3(2)
C4 C3 C8 C7 2.7(4)
C6 C7 C8 N1 179.5(3)
C16 C7 C8 N1 0.5(4)
C6 C7 C8 C3 -0.1(4)
C16 C7 C8 C3 -179.1(3)
C5 C4 C9 C10 122.7(3)
C3 C4 C9 C10 -59.5(4)
C5 C4 C9 C14 -56.4(4)
C3 C4 C9 C14 121.4(3)
C14 C9 C10 C11 -0.8(4)
C4 C9 C10 C11 -179.9(3)
C9 C10 C11 C12 -0.3(5)
C10 C11 C12 C13 1.4(5)
C10 C11 C12 C15 -177.5(3)
C11 C12 C13 C14 -1.5(5)
C15 C12 C13 C14 177.4(3)
C12 C13 C14 C9 0.5(5)
C10 C9 C14 C13 0.7(4)
C4 C9 C14 C13 179.8(3)
C6 C7 C16 C21 146.1(3)
C8 C7 C16 C21 -34.9(4)
C6 C7 C16 C17 -31.7(4)
C8 C7 C16 C17 147.3(3)
C21 C16 C17 C18 -1.9(4)
C7 C16 C17 C18 176.1(3)
C16 C17 C18 C19 1.7(5)
C17 C18 C19 C20 -0.2(4)
C17 C18 C19 C22 -178.3(3)
C18 C19 C20 C21 -1.1(4)
C22 C19 C20 C21 177.0(3)
C19 C20 C21 C16 0.9(5)
C17 C16 C21 C20 0.6(4)
C7 C16 C21 C20 -177.3(3)
C30 N3 C23 C24 -3.4(4)
C30 N3 C23 C2 173.4(2)
N2 C2 C23 N3 144.9(2)
C1 C2 C23 N3 -37.8(3)
N2 C2 C23 C24 -38.4(4)
C1 C2 C23 C24 138.9(3)
N3 C23 C24 N4 7.1(4)
C2 C23 C24 N4 -169.4(2)
N3 C23 C24 C45 -175.3(2)
C2 C23 C24 C45 8.2(4)
C23 C24 N4 C25 -3.3(4)
C45 C24 N4 C25 178.9(2)
C24 N4 C25 C30 -3.7(4)
C24 N4 C25 C26 174.8(2)
N4 C25 C26 C27 -177.1(3)
C30 C25 C26 C27 1.5(4)
N4 C25 C26 C31 3.9(4)
C30 C25 C26 C31 -177.5(3)
C25 C26 C27 C28 -5.8(4)
C31 C26 C27 C28 173.2(3)
C26 C27 C28 C29 2.5(5)
C27 C28 C29 C30 5.0(4)
C27 C28 C29 C38 -171.3(3)
C23 N3 C30 C25 -3.6(4)
C23 N3 C30 C29 179.2(2)
N4 C25 C30 N3 7.4(4)
C26 C25 C30 N3 -171.1(2)
N4 C25 C30 C29 -175.4(2)
C26 C25 C30 C29 6.1(4)
C28 C29 C30 N3 168.0(3)
C38 C29 C30 N3 -15.7(4)
C28 C29 C30 C25 -9.2(4)
C38 C29 C30 C25 167.1(3)
C27 C26 C31 C32 54.8(4)
C25 C26 C31 C32 -126.3(3)
C27 C26 C31 C36 -123.1(3)
C25 C26 C31 C36 55.8(4)
C36 C31 C32 C33 -0.7(5)
C26 C31 C32 C33 -178.7(3)
C31 C32 C33 C34 1.2(5)
C32 C33 C34 C35 -0.5(5)
C32 C33 C34 C37 -179.6(3)
C33 C34 C35 C36 -0.6(5)
C37 C34 C35 C36 178.5(3)
C34 C35 C36 C31 1.1(5)
C32 C31 C36 C35 -0.5(4)
C26 C31 C36 C35 177.5(3)
C28 C29 C38 C43 -43.4(4)
C30 C29 C38 C43 140.4(3)
C28 C29 C38 C39 128.7(3)
C30 C29 C38 C39 -47.5(4)
C43 C38 C39 C40 1.5(4)
C29 C38 C39 C40 -170.9(3)
C38 C39 C40 C41 -0.8(4)
C39 C40 C41 C42 -0.3(4)
C39 C40 C41 C44 179.9(3)
C40 C41 C42 C43 0.7(4)
C44 C41 C42 C43 -179.4(3)
C41 C42 C43 C38 -0.1(4)
C39 C38 C43 C42 -1.1(4)
C29 C38 C43 C42 171.2(3)
C52 N5 C45 C46 4.0(4)
C52 N5 C45 C24 -170.4(2)
N4 C24 C45 N5 109.4(3)
C23 C24 C45 N5 -68.3(4)
N4 C24 C45 C46 -64.9(3)
C23 C24 C45 C46 117.4(3)
N5 C45 C46 N6 -4.6(4)
C24 C45 C46 N6 169.7(3)
N5 C45 C46 Cl1 175.4(2)
C24 C45 C46 Cl1 -10.3(4)
C45 C46 N6 C47 -0.4(4)
Cl1 C46 N6 C47 179.6(2)
C46 N6 C47 C52 5.3(4)
C46 N6 C47 C48 -175.6(3)
N6 C47 C48 C49 176.4(3)
C52 C47 C48 C49 -4.6(4)
N6 C47 C48 C53 -7.5(4)
C52 C47 C48 C53 171.5(3)
C47 C48 C49 C50 6.5(4)
C53 C48 C49 C50 -169.8(3)
C48 C49 C50 C51 -1.0(5)
C49 C50 C51 C52 -6.3(5)
C49 C50 C51 C60 172.3(3)
C45 N5 C52 C47 0.9(4)
C45 N5 C52 C51 178.7(3)
N6 C47 C52 N5 -5.8(4)
C48 C47 C52 N5 175.1(3)
N6 C47 C52 C51 176.5(3)
C48 C47 C52 C51 -2.6(4)
C50 C51 C52 N5 -169.8(3)
C60 C51 C52 N5 11.6(4)
C50 C51 C52 C47 8.0(4)
C60 C51 C52 C47 -170.7(3)
C49 C48 C53 C54 -148.0(3)
C47 C48 C53 C54 36.1(4)
C49 C48 C53 C58 32.4(4)
C47 C48 C53 C58 -143.6(3)
C58 C53 C54 C55 1.9(5)
C48 C53 C54 C55 -177.7(3)
C53 C54 C55 C56 -0.2(5)
C54 C55 C56 C57 -2.6(5)
C54 C55 C56 C59 176.7(3)
C55 C56 C57 C58 3.8(5)
C59 C56 C57 C58 -175.5(3)
C56 C57 C58 C53 -2.2(5)
C54 C53 C58 C57 -0.7(5)
C48 C53 C58 C57 178.9(3)
C50 C51 C60 C61 47.3(4)
C52 C51 C60 C61 -134.1(3)
C50 C51 C60 C65 -127.9(3)
C52 C51 C60 C65 50.7(4)
C65 C60 C61 C62 -3.7(4)
C51 C60 C61 C62 -179.1(3)
C60 C61 C62 C63 1.3(5)
C61 C62 C63 C64 2.0(5)
C61 C62 C63 C66 -175.3(3)
C62 C63 C64 C65 -2.9(5)
C66 C63 C64 C65 174.4(3)
C63 C64 C65 C60 0.5(5)
C61 C60 C65 C64 2.8(4)
C51 C60 C65 C64 178.2(3)
C68 P1 C69 C70 -136.0(2)
C67 P1 C69 C70 -29.0(3)
Pd1 P1 C69 C70 89.3(2)
C68 P1 C69 C74 43.1(3)
C67 P1 C69 C74 150.1(3)
Pd1 P1 C69 C74 -91.7(2)
C74 C69 C70 C71 -0.2(4)
P1 C69 C70 C71 178.9(2)
C69 C70 C71 C72 -0.3(5)
C70 C71 C72 C73 0.6(5)
C71 C72 C73 C74 -0.2(5)
C72 C73 C74 C69 -0.3(5)
C70 C69 C74 C73 0.5(5)
P1 C69 C74 C73 -178.5(3)
C75 P2 C77 C78 143.4(3)
C76 P2 C77 C78 -109.4(3)
Pd1 P2 C77 C78 20.8(3)
C75 P2 C77 C82 -39.2(3)
C76 P2 C77 C82 68.0(3)
Pd1 P2 C77 C82 -161.8(2)
C82 C77 C78 C79 0.3(5)
P2 C77 C78 C79 177.8(3)
C77 C78 C79 C80 -0.2(5)
C78 C79 C80 C81 0.7(5)
C79 C80 C81 C82 -1.3(5)
C78 C77 C82 C81 -0.9(5)
P2 C77 C82 C81 -178.3(3)
C80 C81 C82 C77 1.4(6)
C85 O1 C83 C84 -34.3(4)
O1 C83 C84 C86 38.3(4)
C83 O1 C85 C86 15.6(4)
O1 C85 C86 C84 8.0(4)
C83 C84 C86 C85 -27.2(4)
